data_4084861
loop_
_publ_author_name
'Das, Rajorshi'
'Hepp, Alexander'
'Daniliuc, Constantin G.'
'Hahn, F. Ekkehardt'

_publ_section_title
;
 Synthesis of Complexes with Protic NH,NH-NHC Ligands via Oxidative
 Addition of 2-Halogenoazoles to Zero-Valent Transition Metals
;
_journal_issue 23
_journal_name_full Organometallics
_journal_page_first 6975
_journal_paper_doi 10.1021/om501120u
_journal_volume 33
_journal_year 2014
_chemical_formula_sum 'C44 H38 B Cl2 F4 I N2 P2 Pd'
_chemical_formula_weight 1047.71
_chemical_name_systematic
; 
 ? 
;
_space_group_IT_number 14
_symmetry_cell_setting monoclinic
_symmetry_space_group_name_Hall '-P 2ybc'
_symmetry_space_group_name_H-M 'P 1 21/c 1'
_atom_sites_solution_hydrogens geom
_atom_sites_solution_primary direct
_atom_sites_solution_secondary difmap
_audit_creation_method SHELXL-97
_cell_angle_alpha 90.00
_cell_angle_beta 101.4550(10)
_cell_angle_gamma 90.00
_cell_formula_units_Z 4
_cell_length_a 19.6215(3)
_cell_length_b 11.85270(10)
_cell_length_c 18.7279(3)
_cell_measurement_reflns_used 8472
_cell_measurement_temperature 223(2)
_cell_measurement_theta_max 28.28
_cell_measurement_theta_min 4.08
_cell_volume 4268.75(10)
_computing_cell_refinement 'Collect (Nonius B.V., 1998)'
_computing_data_collection 'Collect (Nonius B.V., 1998)'
_computing_data_reduction 'Denzo-SMN (Otwinowski & Minor, 1997)'
_computing_molecular_graphics 'XP (BrukerAXS, 2000)'
_computing_publication_material 'SHELXL-97 (Sheldrick, 1997)'
_computing_structure_refinement 'SHELXL-97 (Sheldrick, 1997)'
_computing_structure_solution 'SHELXS-97 (Sheldrick, 1990)'
_diffrn_ambient_temperature 223(2)
_diffrn_measured_fraction_theta_full 0.980
_diffrn_measured_fraction_theta_max 0.980
_diffrn_measurement_device_type 'Nonius KappaCCD APEXII'
_diffrn_measurement_method '\w and \f scans'
_diffrn_radiation_monochromator 'Montel mirror'
_diffrn_radiation_source 'rotating anode Nonius FR591'
_diffrn_radiation_type MoK\a
_diffrn_radiation_wavelength 0.71073
_diffrn_reflns_av_R_equivalents 0.048
_diffrn_reflns_av_sigmaI/netI 0.0275
_diffrn_reflns_limit_h_max 24
_diffrn_reflns_limit_h_min -24
_diffrn_reflns_limit_k_max 0
_diffrn_reflns_limit_k_min -14
_diffrn_reflns_limit_l_max 23
_diffrn_reflns_limit_l_min 0
_diffrn_reflns_number 25379
_diffrn_reflns_theta_full 26.37
_diffrn_reflns_theta_max 26.37
_diffrn_reflns_theta_min 4.09
_exptl_absorpt_coefficient_mu 1.410
_exptl_absorpt_correction_T_max 0.9723
_exptl_absorpt_correction_T_min 0.7657
_exptl_absorpt_correction_type multi-scan
_exptl_absorpt_process_details 'Denzo (Otwinowski, Borek, Majewski & Minor, 2003)'
_exptl_crystal_colour 'pale yellow'
_exptl_crystal_density_diffrn 1.630
_exptl_crystal_density_method 'not measured'
_exptl_crystal_description needle
_exptl_crystal_F_000 2080
_exptl_crystal_size_max 0.20
_exptl_crystal_size_mid 0.07
_exptl_crystal_size_min 0.02
_refine_diff_density_max 0.835
_refine_diff_density_min -1.048
_refine_diff_density_rms 0.096
_refine_ls_extinction_method none
_refine_ls_goodness_of_fit_ref 1.089
_refine_ls_hydrogen_treatment mixed
_refine_ls_matrix_type full
_refine_ls_number_parameters 587
_refine_ls_number_reflns 8562
_refine_ls_number_restraints 178
_refine_ls_restrained_S_all 1.103
_refine_ls_R_factor_all 0.0556
_refine_ls_R_factor_gt 0.0474
_refine_ls_shift/su_max 0.001
_refine_ls_shift/su_mean 0.000
_refine_ls_structure_factor_coef Fsqd
_refine_ls_weighting_details 'calc w=1/[\s^2^(Fo^2^)+(0.0383P)^2^+14.6948P] where P=(Fo^2^+2Fc^2^)/3'
_refine_ls_weighting_scheme calc
_refine_ls_wR_factor_gt 0.1073
_refine_ls_wR_factor_ref 0.1145
_reflns_number_gt 7631
_reflns_number_total 8562
_reflns_threshold_expression >2sigma(I)
_cod_data_source_file om501120u_si_002.cif
_cod_data_source_block dan7348
_cod_depositor_comments 'Adding full bibliography for 4084858--4084863.cif.'
_cod_original_sg_symbol_H-M P21/c
_cod_database_code 4084861

loop_
_symmetry_equiv_pos_as_xyz
'x, y, z'
'-x, y+1/2, -z+1/2'
'-x, -y, -z'
'x, -y-1/2, z-1/2'

loop_
_atom_site_label
_atom_site_type_symbol
_atom_site_fract_x
_atom_site_fract_y
_atom_site_fract_z
_atom_site_U_iso_or_equiv
_atom_site_adp_type
_atom_site_occupancy
_atom_site_symmetry_multiplicity
_atom_site_calc_flag
_atom_site_refinement_flags
_atom_site_disorder_assembly
_atom_site_disorder_group
Pd1 Pd 0.705654(16) 0.67704(3) 0.761514(18) 0.03085(9) Uani 1 1 d . . .
I1 I 0.573337(16) 0.64810(3) 0.702584(19) 0.04798(11) Uani 1 1 d . . .
P1 P 0.67972(6) 0.86538(9) 0.77997(6) 0.0327(2) Uani 1 1 d . . .
P2 P 0.72674(6) 0.48196(9) 0.76942(6) 0.0323(2) Uani 1 1 d . . .
N1 N 0.85114(19) 0.7250(3) 0.7504(2) 0.0350(8) Uani 1 1 d D . .
H01 H 0.839(2) 0.739(4) 0.7043(12) 0.040(13) Uiso 1 1 d D . .
N2 N 0.84490(18) 0.7085(3) 0.8635(2) 0.0331(7) Uani 1 1 d D . .
H02 H 0.825(2) 0.698(4) 0.9007(19) 0.045(14) Uiso 1 1 d D . .
C1 C 0.8070(2) 0.7060(3) 0.7951(2) 0.0314(8) Uani 1 1 d . . .
C2 C 0.9179(2) 0.7386(4) 0.7895(2) 0.0364(9) Uani 1 1 d . . .
C3 C 0.9813(2) 0.7564(4) 0.7679(3) 0.0482(12) Uani 1 1 d . . .
H3 H 0.9841 0.7634 0.7185 0.058 Uiso 1 1 calc R . .
C4 C 1.0389(3) 0.7632(5) 0.8220(4) 0.0586(15) Uani 1 1 d . . .
H4 H 1.0823 0.7750 0.8092 0.070 Uiso 1 1 calc R . .
C5 C 1.0361(3) 0.7534(5) 0.8954(3) 0.0556(14) Uani 1 1 d . . .
H5 H 1.0773 0.7595 0.9307 0.067 Uiso 1 1 calc R . .
C6 C 0.9733(2) 0.7348(4) 0.9174(3) 0.0455(11) Uani 1 1 d . . .
H6 H 0.9707 0.7271 0.9668 0.055 Uiso 1 1 calc R . .
C7 C 0.9150(2) 0.7282(4) 0.8625(2) 0.0359(9) Uani 1 1 d . . .
C11 C 0.7512(2) 0.9644(4) 0.8101(3) 0.0371(9) Uani 1 1 d . . .
C12 C 0.7977(3) 0.9813(4) 0.7637(3) 0.0501(12) Uani 1 1 d . . .
H12 H 0.7937 0.9380 0.7210 0.060 Uiso 1 1 calc R . .
C13 C 0.8497(3) 1.0611(5) 0.7799(4) 0.0605(15) Uani 1 1 d . . .
H13 H 0.8813 1.0711 0.7487 0.073 Uiso 1 1 calc R . .
C14 C 0.8554(3) 1.1264(5) 0.8418(4) 0.0651(17) Uani 1 1 d . . .
H14 H 0.8904 1.1816 0.8524 0.078 Uiso 1 1 calc R . .
C15 C 0.8102(3) 1.1104(5) 0.8877(4) 0.0655(16) Uani 1 1 d . . .
H15 H 0.8140 1.1552 0.9297 0.079 Uiso 1 1 calc R . .
C16 C 0.7585(3) 1.0288(4) 0.8729(3) 0.0504(12) Uani 1 1 d . . .
H16 H 0.7285 1.0172 0.9056 0.061 Uiso 1 1 calc R . .
C21 C 0.6321(2) 0.9443(4) 0.7029(2) 0.0358(9) Uani 1 1 d . . .
C22 C 0.6377(3) 0.9117(5) 0.6336(3) 0.0511(12) Uani 1 1 d . . .
H22 H 0.6599 0.8435 0.6266 0.061 Uiso 1 1 calc R . .
C23 C 0.6107(3) 0.9788(5) 0.5744(3) 0.0639(16) Uani 1 1 d . . .
H23 H 0.6152 0.9569 0.5273 0.077 Uiso 1 1 calc R . .
C24 C 0.5772(3) 1.0775(5) 0.5846(3) 0.0571(14) Uani 1 1 d . . .
H24 H 0.5587 1.1228 0.5442 0.068 Uiso 1 1 calc R . .
C25 C 0.5706(3) 1.1106(4) 0.6530(3) 0.0554(13) Uani 1 1 d . . .
H25 H 0.5473 1.1779 0.6596 0.066 Uiso 1 1 calc R . .
C26 C 0.5986(3) 1.0440(4) 0.7119(3) 0.0464(11) Uani 1 1 d . . .
H26 H 0.5947 1.0668 0.7590 0.056 Uiso 1 1 calc R . .
C31 C 0.6306(2) 0.8629(4) 0.8529(2) 0.0374(9) Uani 1 1 d . . .
C32 C 0.5613(3) 0.8895(4) 0.8435(3) 0.0482(12) Uani 1 1 d . . .
H32 H 0.5365 0.9126 0.7977 0.058 Uiso 1 1 calc R . .
C33 C 0.5279(3) 0.8820(5) 0.9021(3) 0.0619(15) Uani 1 1 d . . .
H33 H 0.4805 0.9002 0.8957 0.074 Uiso 1 1 calc R . .
C34 C 0.5638(4) 0.8481(5) 0.9696(3) 0.0662(17) Uani 1 1 d . . .
H34 H 0.5408 0.8451 1.0091 0.079 Uiso 1 1 calc R . .
C35 C 0.6325(4) 0.8189(5) 0.9797(3) 0.0642(16) Uani 1 1 d . . .
H35 H 0.6565 0.7944 1.0255 0.077 Uiso 1 1 calc R . .
C36 C 0.6664(3) 0.8259(4) 0.9212(3) 0.0514(12) Uani 1 1 d . . .
H36 H 0.7135 0.8057 0.9276 0.062 Uiso 1 1 calc R . .
C41 C 0.7213(2) 0.4020(4) 0.6852(2) 0.0352(9) Uani 1 1 d . . .
C42 C 0.6824(3) 0.4425(4) 0.6198(3) 0.0447(11) Uani 1 1 d . . .
H42 H 0.6604 0.5132 0.6185 0.054 Uiso 1 1 calc R . .
C43 C 0.6759(3) 0.3786(5) 0.5565(3) 0.0514(12) Uani 1 1 d . . .
H43 H 0.6496 0.4062 0.5125 0.062 Uiso 1 1 calc R . .
C44 C 0.7081(3) 0.2746(5) 0.5584(3) 0.0544(13) Uani 1 1 d . . .
H44 H 0.7031 0.2310 0.5157 0.065 Uiso 1 1 calc R . .
C45 C 0.7476(3) 0.2344(5) 0.6225(3) 0.0510(12) Uani 1 1 d . . .
H45 H 0.7701 0.1642 0.6233 0.061 Uiso 1 1 calc R . .
C46 C 0.7541(2) 0.2973(4) 0.6857(3) 0.0428(10) Uani 1 1 d . . .
H46 H 0.7808 0.2694 0.7294 0.051 Uiso 1 1 calc R . .
C51 C 0.8126(2) 0.4494(3) 0.8227(2) 0.0353(9) Uani 1 1 d . . .
C52 C 0.8708(2) 0.4569(4) 0.7904(3) 0.0412(10) Uani 1 1 d . . .
H52 H 0.8649 0.4682 0.7398 0.049 Uiso 1 1 calc R . .
C53 C 0.9367(3) 0.4479(4) 0.8321(3) 0.0506(13) Uani 1 1 d . . .
H53 H 0.9755 0.4525 0.8098 0.061 Uiso 1 1 calc R . .
C54 C 0.9462(3) 0.4323(4) 0.9063(3) 0.0554(14) Uani 1 1 d . . .
H54 H 0.9913 0.4261 0.9346 0.066 Uiso 1 1 calc R . .
C55 C 0.8892(3) 0.4257(4) 0.9387(3) 0.0549(13) Uani 1 1 d . . .
H55 H 0.8957 0.4155 0.9894 0.066 Uiso 1 1 calc R . .
C56 C 0.8225(3) 0.4342(4) 0.8976(3) 0.0440(11) Uani 1 1 d . . .
H56 H 0.7840 0.4296 0.9203 0.053 Uiso 1 1 calc R . .
C61 C 0.6676(2) 0.4136(4) 0.8191(2) 0.0364(9) Uani 1 1 d . . .
C62 C 0.6617(3) 0.2970(5) 0.8217(3) 0.0603(15) Uani 1 1 d . . .
H62 H 0.6883 0.2519 0.7964 0.072 Uiso 1 1 calc R . .
C63 C 0.6172(4) 0.2462(6) 0.8607(3) 0.074(2) Uani 1 1 d . . .
H63 H 0.6152 0.1671 0.8634 0.088 Uiso 1 1 calc R . .
C64 C 0.5756(3) 0.3117(6) 0.8958(3) 0.0692(19) Uani 1 1 d . . .
H64 H 0.5440 0.2775 0.9207 0.083 Uiso 1 1 calc R . .
C65 C 0.5810(3) 0.4274(6) 0.8938(3) 0.0647(17) Uani 1 1 d . . .
H65 H 0.5526 0.4723 0.9172 0.078 Uiso 1 1 calc R . .
C66 C 0.6277(3) 0.4779(5) 0.8578(3) 0.0532(13) Uani 1 1 d . . .
H66 H 0.6327 0.5568 0.8593 0.064 Uiso 1 1 calc R . .
C8 C 0.9084(12) 0.537(3) 0.5382(15) 0.075(8) Uani 0.29(2) 1 d PDU A 1
H8A H 0.9193 0.4663 0.5154 0.090 Uiso 0.29(2) 1 calc PR A 1
H8B H 0.9072 0.5986 0.5034 0.090 Uiso 0.29(2) 1 calc PR A 1
Cl1 Cl 0.9701(11) 0.5637(16) 0.6193(17) 0.140(6) Uani 0.29(2) 1 d PDU A 1
Cl2 Cl 0.8279(11) 0.525(2) 0.5672(15) 0.075(4) Uani 0.29(2) 1 d PDU A 1
C8A C 0.8977(5) 0.5737(13) 0.5340(6) 0.067(3) Uani 0.71(2) 1 d PDU A 2
H8A1 H 0.8833 0.6526 0.5257 0.081 Uiso 0.71(2) 1 calc PR A 2
H8A2 H 0.8983 0.5391 0.4866 0.081 Uiso 0.71(2) 1 calc PR A 2
Cl1A Cl 0.9817(2) 0.5687(4) 0.5884(4) 0.0871(18) Uani 0.71(2) 1 d PDU A 2
Cl2A Cl 0.8375(5) 0.5025(10) 0.5757(6) 0.082(2) Uani 0.71(2) 1 d PDU A 2
B1 B 0.8219(3) 0.8608(5) 0.5654(3) 0.0517(14) Uani 1 1 d D . .
F1 F 0.8119(6) 0.9727(5) 0.5766(4) 0.093(3) Uani 0.735(16) 1 d PDU B 1
F2 F 0.7977(5) 0.8346(7) 0.4936(3) 0.092(3) Uani 0.735(16) 1 d PDU B 1
F3 F 0.8915(3) 0.8383(8) 0.5826(7) 0.132(4) Uani 0.735(16) 1 d PDU B 1
F4 F 0.7876(5) 0.7963(8) 0.6078(5) 0.063(2) Uani 0.735(16) 1 d PDU B 1
F1A F 0.7762(12) 0.9468(19) 0.5471(15) 0.105(7) Uani 0.265(16) 1 d PDU B 2
F2A F 0.8425(14) 0.8157(15) 0.5082(9) 0.081(6) Uani 0.265(16) 1 d PDU B 2
F3A F 0.8798(10) 0.899(2) 0.6116(10) 0.111(8) Uani 0.265(16) 1 d PDU B 2
F4A F 0.7961(17) 0.776(2) 0.6026(16) 0.075(9) Uani 0.265(16) 1 d PDU B 2

loop_
_atom_site_aniso_label
_atom_site_aniso_U_11
_atom_site_aniso_U_22
_atom_site_aniso_U_33
_atom_site_aniso_U_23
_atom_site_aniso_U_13
_atom_site_aniso_U_12
Pd1 0.02882(16) 0.02965(17) 0.03453(17) -0.00048(12) 0.00736(12) 0.00264(12)
I1 0.03450(17) 0.0493(2) 0.0579(2) -0.00112(15) 0.00378(14) 0.00048(13)
P1 0.0338(5) 0.0298(5) 0.0355(6) -0.0003(4) 0.0093(4) 0.0039(4)
P2 0.0334(5) 0.0293(5) 0.0350(6) -0.0013(4) 0.0090(4) 0.0031(4)
N1 0.0362(19) 0.0348(19) 0.036(2) 0.0051(15) 0.0116(16) 0.0002(15)
N2 0.0326(18) 0.0335(18) 0.0353(19) 0.0000(15) 0.0115(15) 0.0004(14)
C1 0.034(2) 0.0256(19) 0.036(2) 0.0007(16) 0.0120(17) 0.0016(16)
C2 0.034(2) 0.035(2) 0.043(2) 0.0034(18) 0.0140(18) 0.0004(17)
C3 0.040(3) 0.050(3) 0.060(3) 0.005(2) 0.023(2) -0.006(2)
C4 0.036(3) 0.052(3) 0.090(4) 0.010(3) 0.021(3) -0.005(2)
C5 0.035(3) 0.051(3) 0.075(4) 0.008(3) -0.003(2) -0.004(2)
C6 0.041(3) 0.042(3) 0.051(3) 0.001(2) 0.004(2) -0.002(2)
C7 0.034(2) 0.032(2) 0.042(2) 0.0039(18) 0.0108(18) -0.0026(17)
C11 0.035(2) 0.028(2) 0.047(3) 0.0042(18) 0.0077(19) 0.0049(17)
C12 0.051(3) 0.038(3) 0.065(3) 0.007(2) 0.022(3) 0.000(2)
C13 0.045(3) 0.045(3) 0.095(5) 0.018(3) 0.023(3) 0.001(2)
C14 0.051(3) 0.043(3) 0.094(5) 0.011(3) -0.003(3) -0.015(2)
C15 0.076(4) 0.046(3) 0.065(4) -0.007(3) -0.009(3) -0.007(3)
C16 0.057(3) 0.044(3) 0.048(3) -0.006(2) 0.005(2) -0.003(2)
C21 0.034(2) 0.035(2) 0.039(2) 0.0040(18) 0.0094(18) -0.0020(17)
C22 0.061(3) 0.052(3) 0.045(3) 0.005(2) 0.020(2) 0.014(2)
C23 0.085(4) 0.071(4) 0.042(3) 0.008(3) 0.026(3) 0.014(3)
C24 0.060(3) 0.059(3) 0.053(3) 0.019(3) 0.013(3) 0.004(3)
C25 0.061(3) 0.037(3) 0.068(4) 0.008(2) 0.012(3) 0.006(2)
C26 0.054(3) 0.039(3) 0.046(3) 0.003(2) 0.011(2) 0.008(2)
C31 0.044(2) 0.033(2) 0.038(2) -0.0010(18) 0.0152(19) 0.0012(18)
C32 0.046(3) 0.050(3) 0.052(3) 0.000(2) 0.018(2) -0.001(2)
C33 0.061(3) 0.063(4) 0.070(4) -0.006(3) 0.034(3) -0.005(3)
C34 0.088(5) 0.063(4) 0.059(4) -0.004(3) 0.043(3) -0.015(3)
C35 0.098(5) 0.061(4) 0.039(3) 0.006(2) 0.027(3) 0.000(3)
C36 0.063(3) 0.047(3) 0.046(3) 0.005(2) 0.016(2) 0.006(2)
C41 0.031(2) 0.039(2) 0.037(2) -0.0002(18) 0.0099(17) -0.0014(17)
C42 0.045(3) 0.047(3) 0.043(3) 0.000(2) 0.012(2) 0.002(2)
C43 0.052(3) 0.068(3) 0.035(2) -0.003(2) 0.009(2) 0.001(3)
C44 0.054(3) 0.063(3) 0.051(3) -0.020(3) 0.021(3) -0.008(3)
C45 0.055(3) 0.046(3) 0.055(3) -0.015(2) 0.018(2) 0.001(2)
C46 0.043(3) 0.037(2) 0.048(3) -0.004(2) 0.009(2) 0.0024(19)
C51 0.042(2) 0.0223(19) 0.043(2) 0.0009(17) 0.0114(19) 0.0061(17)
C52 0.040(2) 0.034(2) 0.050(3) -0.006(2) 0.010(2) 0.0077(19)
C53 0.035(2) 0.040(3) 0.077(4) -0.007(2) 0.010(2) 0.007(2)
C54 0.043(3) 0.041(3) 0.072(4) -0.003(2) -0.011(3) 0.007(2)
C55 0.064(3) 0.045(3) 0.051(3) 0.002(2) -0.002(3) 0.001(2)
C56 0.046(3) 0.040(3) 0.043(3) 0.003(2) 0.003(2) 0.004(2)
C61 0.036(2) 0.039(2) 0.034(2) -0.0026(18) 0.0064(18) 0.0007(18)
C62 0.076(4) 0.051(3) 0.064(4) -0.015(3) 0.039(3) -0.018(3)
C63 0.106(5) 0.064(4) 0.061(4) -0.017(3) 0.042(4) -0.044(4)
C64 0.061(4) 0.107(5) 0.043(3) -0.014(3) 0.018(3) -0.039(4)
C65 0.052(3) 0.104(5) 0.043(3) 0.005(3) 0.022(3) 0.012(3)
C66 0.059(3) 0.058(3) 0.048(3) 0.004(2) 0.021(2) 0.016(3)
C8 0.073(10) 0.072(11) 0.077(10) 0.013(8) 0.008(8) -0.010(8)
Cl1 0.121(8) 0.144(8) 0.147(10) -0.015(7) 0.009(7) -0.033(6)
Cl2 0.072(6) 0.083(8) 0.072(6) 0.013(6) 0.018(5) -0.013(6)
C8A 0.059(5) 0.072(7) 0.072(5) 0.005(5) 0.014(4) -0.004(5)
Cl1A 0.0577(19) 0.101(2) 0.099(3) -0.010(2) 0.0080(16) -0.0099(14)
Cl2A 0.068(3) 0.098(4) 0.088(3) 0.025(3) 0.033(2) -0.004(2)
B1 0.053(3) 0.063(4) 0.044(3) -0.006(3) 0.019(3) 0.003(3)
F1 0.136(6) 0.063(3) 0.094(5) -0.017(3) 0.054(4) 0.000(3)
F2 0.124(6) 0.114(5) 0.045(3) -0.014(3) 0.037(3) -0.044(4)
F3 0.058(4) 0.132(6) 0.202(8) -0.006(6) 0.016(4) -0.005(4)
F4 0.075(4) 0.080(4) 0.038(3) 0.011(3) 0.023(3) 0.005(4)
F1A 0.101(10) 0.109(10) 0.113(11) 0.023(8) 0.041(8) 0.011(8)
F2A 0.107(10) 0.091(8) 0.057(8) -0.004(6) 0.046(7) 0.020(7)
F3A 0.105(11) 0.131(12) 0.097(10) -0.020(8) 0.024(8) -0.024(8)
F4A 0.090(12) 0.074(11) 0.062(11) 0.008(7) 0.019(7) 0.004(8)

loop_
_atom_type_symbol
_atom_type_description
_atom_type_scat_dispersion_real
_atom_type_scat_dispersion_imag
_atom_type_scat_source
C C 0.0033 0.0016 'International Tables Vol C Tables 4.2.6.8 and 6.1.1.4'
H H 0.0000 0.0000 'International Tables Vol C Tables 4.2.6.8 and 6.1.1.4'
B B 0.0013 0.0007 'International Tables Vol C Tables 4.2.6.8 and 6.1.1.4'
N N 0.0061 0.0033 'International Tables Vol C Tables 4.2.6.8 and 6.1.1.4'
F F 0.0171 0.0103 'International Tables Vol C Tables 4.2.6.8 and 6.1.1.4'
P P 0.1023 0.0942 'International Tables Vol C Tables 4.2.6.8 and 6.1.1.4'
Cl Cl 0.1484 0.1585 'International Tables Vol C Tables 4.2.6.8 and 6.1.1.4'
Pd Pd -0.9988 1.0072 'International Tables Vol C Tables 4.2.6.8 and 6.1.1.4'
I I -0.4742 1.8119 'International Tables Vol C Tables 4.2.6.8 and 6.1.1.4'

loop_
_geom_angle_atom_site_label_1
_geom_angle_atom_site_label_2
_geom_angle_atom_site_label_3
_geom_angle
C1 Pd1 P1 91.25(12)
C1 Pd1 P2 89.85(12)
P1 Pd1 P2 167.07(4)
C1 Pd1 I1 173.44(12)
P1 Pd1 I1 87.76(3)
P2 Pd1 I1 92.57(3)
C21 P1 C31 109.8(2)
C21 P1 C11 99.0(2)
C31 P1 C11 105.5(2)
C21 P1 Pd1 117.93(15)
C31 P1 Pd1 105.04(15)
C11 P1 Pd1 118.91(14)
C61 P2 C51 103.9(2)
C61 P2 C41 106.1(2)
C51 P2 C41 104.6(2)
C61 P2 Pd1 110.44(15)
C51 P2 Pd1 112.07(14)
C41 P2 Pd1 118.54(15)
C1 N1 C2 110.6(4)
C1 N1 H01 125(3)
C2 N1 H01 124(3)
C1 N2 C7 110.4(4)
C1 N2 H02 121(3)
C7 N2 H02 129(3)
N1 C1 N2 106.8(4)
N1 C1 Pd1 124.1(3)
N2 C1 Pd1 129.1(3)
N1 C2 C7 107.0(4)
N1 C2 C3 132.2(4)
C7 C2 C3 120.8(4)
C4 C3 C2 116.7(5)
C4 C3 H3 121.7
C2 C3 H3 121.7
C3 C4 C5 122.7(5)
C3 C4 H4 118.7
C5 C4 H4 118.7
C4 C5 C6 121.2(5)
C4 C5 H5 119.4
C6 C5 H5 119.4
C7 C6 C5 116.0(5)
C7 C6 H6 122.0
C5 C6 H6 122.0
C6 C7 C2 122.8(4)
C6 C7 N2 132.0(4)
C2 C7 N2 105.2(4)
C16 C11 C12 118.7(5)
C16 C11 P1 123.9(4)
C12 C11 P1 117.2(4)
C13 C12 C11 120.5(5)
C13 C12 H12 119.7
C11 C12 H12 119.7
C14 C13 C12 120.2(6)
C14 C13 H13 119.9
C12 C13 H13 119.9
C15 C14 C13 119.7(5)
C15 C14 H14 120.1
C13 C14 H14 120.1
C14 C15 C16 120.8(6)
C14 C15 H15 119.6
C16 C15 H15 119.6
C11 C16 C15 120.0(5)
C11 C16 H16 120.0
C15 C16 H16 120.0
C22 C21 C26 118.9(4)
C22 C21 P1 118.7(4)
C26 C21 P1 121.8(4)
C21 C22 C23 120.4(5)
C21 C22 H22 119.8
C23 C22 H22 119.8
C24 C23 C22 119.8(5)
C24 C23 H23 120.1
C22 C23 H23 120.1
C25 C24 C23 120.7(5)
C25 C24 H24 119.7
C23 C24 H24 119.7
C24 C25 C26 119.1(5)
C24 C25 H25 120.4
C26 C25 H25 120.4
C21 C26 C25 121.1(5)
C21 C26 H26 119.4
C25 C26 H26 119.4
C32 C31 C36 119.4(5)
C32 C31 P1 124.0(4)
C36 C31 P1 116.5(4)
C31 C32 C33 119.7(5)
C31 C32 H32 120.1
C33 C32 H32 120.1
C34 C33 C32 120.6(6)
C34 C33 H33 119.7
C32 C33 H33 119.7
C35 C34 C33 120.6(5)
C35 C34 H34 119.7
C33 C34 H34 119.7
C34 C35 C36 119.3(6)
C34 C35 H35 120.4
C36 C35 H35 120.4
C35 C36 C31 120.4(5)
C35 C36 H36 119.8
C31 C36 H36 119.8
C42 C41 C46 118.9(4)
C42 C41 P2 120.5(4)
C46 C41 P2 120.6(3)
C43 C42 C41 120.2(5)
C43 C42 H42 119.9
C41 C42 H42 119.9
C44 C43 C42 120.0(5)
C44 C43 H43 120.0
C42 C43 H43 120.0
C45 C44 C43 120.4(5)
C45 C44 H44 119.8
C43 C44 H44 119.8
C44 C45 C46 119.9(5)
C44 C45 H45 120.0
C46 C45 H45 120.0
C45 C46 C41 120.7(5)
C45 C46 H46 119.7
C41 C46 H46 119.7
C56 C51 C52 118.9(4)
C56 C51 P2 120.7(4)
C52 C51 P2 119.7(3)
C53 C52 C51 120.4(5)
C53 C52 H52 119.8
C51 C52 H52 119.8
C52 C53 C54 120.4(5)
C52 C53 H53 119.8
C54 C53 H53 119.8
C55 C54 C53 119.6(5)
C55 C54 H54 120.2
C53 C54 H54 120.2
C54 C55 C56 120.8(5)
C54 C55 H55 119.6
C56 C55 H55 119.6
C55 C56 C51 119.9(5)
C55 C56 H56 120.0
C51 C56 H56 120.0
C62 C61 C66 117.9(5)
C62 C61 P2 121.9(4)
C66 C61 P2 120.2(4)
C63 C62 C61 121.2(5)
C63 C62 H62 119.4
C61 C62 H62 119.4
C64 C63 C62 120.0(6)
C64 C63 H63 120.0
C62 C63 H63 120.0
C65 C64 C63 119.4(5)
C65 C64 H64 120.3
C63 C64 H64 120.3
C64 C65 C66 120.6(6)
C64 C65 H65 119.7
C66 C65 H65 119.7
C65 C66 C61 120.8(6)
C65 C66 H66 119.6
C61 C66 H66 119.6
Cl1 C8 Cl2 104.5(15)
Cl1 C8 H8A 110.9
Cl2 C8 H8A 110.9
Cl1 C8 H8B 110.9
Cl2 C8 H8B 110.9
H8A C8 H8B 108.9
Cl2A C8A Cl1A 111.3(7)
Cl2A C8A H8A1 109.4
Cl1A C8A H8A1 109.4
Cl2A C8A H8A2 109.4
Cl1A C8A H8A2 109.4
H8A1 C8A H8A2 108.0
F2A B1 F1A 113.0(13)
F2A B1 F3A 107.2(13)
F1A B1 F3A 109.8(14)
F2A B1 F1 126.3(9)
F1A B1 F1 36.8(11)
F3A B1 F1 73.0(12)
F2A B1 F3 70.3(10)
F1A B1 F3 141.9(12)
F3A B1 F3 41.0(10)
F1 B1 F3 108.8(6)
F2A B1 F2 38.7(9)
F1A B1 F2 80.8(12)
F3A B1 F2 141.5(10)
F1 B1 F2 109.9(6)
F3 B1 F2 108.8(6)
F2A B1 F4 120.4(11)
F1A B1 F4 100.9(11)
F3A B1 F4 105.1(11)
F1 B1 F4 110.5(6)
F3 B1 F4 109.7(7)
F2 B1 F4 109.1(6)
F2A B1 F4A 108.3(15)
F1A B1 F4A 112.8(16)
F3A B1 F4A 105.4(16)
F1 B1 F4A 123.7(15)
F3 B1 F4A 100.8(16)
F2 B1 F4A 103.8(15)
F4 B1 F4A 13.5(17)

loop_
_geom_bond_atom_site_label_1
_geom_bond_atom_site_label_2
_geom_bond_distance
Pd1 C1 1.994(4)
Pd1 P1 2.3305(11)
Pd1 P2 2.3484(11)
Pd1 I1 2.6340(4)
P1 C21 1.816(5)
P1 C31 1.821(4)
P1 C11 1.830(5)
P2 C61 1.817(5)
P2 C51 1.821(5)
P2 C41 1.825(4)
N1 C1 1.337(5)
N1 C2 1.378(6)
N1 H01 0.865(19)
N2 C1 1.348(5)
N2 C7 1.400(5)
N2 H02 0.87(2)
C2 C7 1.385(6)
C2 C3 1.398(6)
C3 C4 1.362(8)
C3 H3 0.9400
C4 C5 1.391(8)
C4 H4 0.9400
C5 C6 1.393(7)
C5 H5 0.9400
C6 C7 1.380(6)
C6 H6 0.9400
C11 C16 1.386(7)
C11 C12 1.394(7)
C12 C13 1.380(7)
C12 H12 0.9400
C13 C14 1.380(9)
C13 H13 0.9400
C14 C15 1.365(9)
C14 H14 0.9400
C15 C16 1.389(8)
C15 H15 0.9400
C16 H16 0.9400
C21 C22 1.378(7)
C21 C26 1.379(6)
C22 C23 1.381(7)
C22 H22 0.9400
C23 C24 1.373(8)
C23 H23 0.9400
C24 C25 1.370(8)
C24 H24 0.9400
C25 C26 1.379(7)
C25 H25 0.9400
C26 H26 0.9400
C31 C32 1.374(7)
C31 C36 1.403(7)
C32 C33 1.387(7)
C32 H32 0.9400
C33 C34 1.379(9)
C33 H33 0.9400
C34 C35 1.368(9)
C34 H34 0.9400
C35 C36 1.391(7)
C35 H35 0.9400
C36 H36 0.9400
C41 C42 1.394(6)
C41 C46 1.396(6)
C42 C43 1.391(7)
C42 H42 0.9400
C43 C44 1.384(8)
C43 H43 0.9400
C44 C45 1.378(8)
C44 H44 0.9400
C45 C46 1.383(7)
C45 H45 0.9400
C46 H46 0.9400
C51 C56 1.389(6)
C51 C52 1.398(6)
C52 C53 1.375(7)
C52 H52 0.9400
C53 C54 1.378(8)
C53 H53 0.9400
C54 C55 1.376(8)
C54 H54 0.9400
C55 C56 1.384(7)
C55 H55 0.9400
C56 H56 0.9400
C61 C62 1.388(7)
C61 C66 1.394(6)
C62 C63 1.382(7)
C62 H62 0.9400
C63 C64 1.383(9)
C63 H63 0.9400
C64 C65 1.377(10)
C64 H64 0.9400
C65 C66 1.378(8)
C65 H65 0.9400
C66 H66 0.9400
C8 Cl1 1.773(16)
C8 Cl2 1.774(16)
C8 H8A 0.9800
C8 H8B 0.9800
C8A Cl2A 1.756(10)
C8A Cl1A 1.758(9)
C8A H8A1 0.9800
C8A H8A2 0.9800
B1 F2A 1.330(11)
B1 F1A 1.356(12)
B1 F3A 1.359(12)
B1 F1 1.363(7)
B1 F3 1.364(8)
B1 F2 1.370(7)
B1 F4 1.372(8)
B1 F4A 1.381(13)

loop_
_geom_hbond_atom_site_label_D
_geom_hbond_atom_site_label_H
_geom_hbond_atom_site_label_A
_geom_hbond_distance_DH
_geom_hbond_distance_HA
_geom_hbond_distance_DA
_geom_hbond_angle_DHA
_geom_hbond_site_symmetry_A
N1 H01 F4 0.865(19) 2.00(3) 2.842(10) 163(5) .
N1 H01 F4A 0.865(19) 1.97(4) 2.83(3) 171(5) .
N2 H02 F2 0.87(2) 1.96(2) 2.818(7) 170(5) 4_576
N2 H02 F2A 0.87(2) 1.98(4) 2.734(14) 145(5) 4_576

loop_
_geom_torsion_atom_site_label_1
_geom_torsion_atom_site_label_2
_geom_torsion_atom_site_label_3
_geom_torsion_atom_site_label_4
_geom_torsion
C1 Pd1 P1 C21 122.6(2)
P2 Pd1 P1 C21 -142.7(2)
I1 Pd1 P1 C21 -50.95(16)
C1 Pd1 P1 C31 -114.7(2)
P2 Pd1 P1 C31 -20.0(3)
I1 Pd1 P1 C31 71.75(16)
C1 Pd1 P1 C11 2.9(2)
P2 Pd1 P1 C11 97.7(2)
I1 Pd1 P1 C11 -170.60(18)
C1 Pd1 P2 C61 131.01(19)
P1 Pd1 P2 C61 36.1(3)
I1 Pd1 P2 C61 -55.08(15)
C1 Pd1 P2 C51 15.7(2)
P1 Pd1 P2 C51 -79.2(2)
I1 Pd1 P2 C51 -170.38(16)
C1 Pd1 P2 C41 -106.3(2)
P1 Pd1 P2 C41 158.7(2)
I1 Pd1 P2 C41 67.56(16)
C2 N1 C1 N2 0.7(5)
C2 N1 C1 Pd1 -178.1(3)
C7 N2 C1 N1 -0.7(5)
C7 N2 C1 Pd1 178.0(3)
P1 Pd1 C1 N1 -97.4(3)
P2 Pd1 C1 N1 95.4(3)
I1 Pd1 C1 N1 -16.2(13)
P1 Pd1 C1 N2 84.0(4)
P2 Pd1 C1 N2 -83.1(4)
I1 Pd1 C1 N2 165.3(7)
C1 N1 C2 C7 -0.3(5)
C1 N1 C2 C3 177.8(5)
N1 C2 C3 C4 -178.2(5)
C7 C2 C3 C4 -0.2(7)
C2 C3 C4 C5 -0.1(8)
C3 C4 C5 C6 0.7(9)
C4 C5 C6 C7 -0.8(8)
C5 C6 C7 C2 0.4(7)
C5 C6 C7 N2 178.6(5)
N1 C2 C7 C6 178.5(4)
C3 C2 C7 C6 0.1(7)
N1 C2 C7 N2 -0.1(5)
C3 C2 C7 N2 -178.5(4)
C1 N2 C7 C6 -177.9(5)
C1 N2 C7 C2 0.5(5)
C21 P1 C11 C16 108.1(4)
C31 P1 C11 C16 -5.5(5)
Pd1 P1 C11 C16 -122.9(4)
C21 P1 C11 C12 -66.9(4)
C31 P1 C11 C12 179.5(4)
Pd1 P1 C11 C12 62.1(4)
C16 C11 C12 C13 -0.4(7)
P1 C11 C12 C13 174.9(4)
C11 C12 C13 C14 -1.1(8)
C12 C13 C14 C15 1.1(9)
C13 C14 C15 C16 0.3(9)
C12 C11 C16 C15 1.7(7)
P1 C11 C16 C15 -173.2(4)
C14 C15 C16 C11 -1.7(9)
C31 P1 C21 C22 -146.8(4)
C11 P1 C21 C22 103.1(4)
Pd1 P1 C21 C22 -26.6(4)
C31 P1 C21 C26 42.1(4)
C11 P1 C21 C26 -68.0(4)
Pd1 P1 C21 C26 162.3(3)
C26 C21 C22 C23 0.8(8)
P1 C21 C22 C23 -170.6(5)
C21 C22 C23 C24 -1.1(9)
C22 C23 C24 C25 0.4(10)
C23 C24 C25 C26 0.6(9)
C22 C21 C26 C25 0.1(8)
P1 C21 C26 C25 171.2(4)
C24 C25 C26 C21 -0.8(8)
C21 P1 C31 C32 16.1(5)
C11 P1 C31 C32 121.9(4)
Pd1 P1 C31 C32 -111.7(4)
C21 P1 C31 C36 -167.1(4)
C11 P1 C31 C36 -61.4(4)
Pd1 P1 C31 C36 65.1(4)
C36 C31 C32 C33 1.5(8)
P1 C31 C32 C33 178.2(4)
C31 C32 C33 C34 0.0(9)
C32 C33 C34 C35 -1.4(9)
C33 C34 C35 C36 1.3(9)
C34 C35 C36 C31 0.3(9)
C32 C31 C36 C35 -1.7(8)
P1 C31 C36 C35 -178.6(4)
C61 P2 C41 C42 101.8(4)
C51 P2 C41 C42 -148.7(4)
Pd1 P2 C41 C42 -23.0(4)
C61 P2 C41 C46 -76.0(4)
C51 P2 C41 C46 33.5(4)
Pd1 P2 C41 C46 159.2(3)
C46 C41 C42 C43 0.7(7)
P2 C41 C42 C43 -177.1(4)
C41 C42 C43 C44 0.0(8)
C42 C43 C44 C45 -1.0(8)
C43 C44 C45 C46 1.2(8)
C44 C45 C46 C41 -0.4(8)
C42 C41 C46 C45 -0.6(7)
P2 C41 C46 C45 177.3(4)
C61 P2 C51 C56 -30.1(4)
C41 P2 C51 C56 -141.2(4)
Pd1 P2 C51 C56 89.1(4)
C61 P2 C51 C52 159.9(4)
C41 P2 C51 C52 48.8(4)
Pd1 P2 C51 C52 -80.9(4)
C56 C51 C52 C53 0.8(7)
P2 C51 C52 C53 171.0(4)
C51 C52 C53 C54 -0.5(7)
C52 C53 C54 C55 -0.1(8)
C53 C54 C55 C56 0.3(8)
C54 C55 C56 C51 0.0(8)
C52 C51 C56 C55 -0.6(7)
P2 C51 C56 C55 -170.6(4)
C51 P2 C61 C62 -70.0(5)
C41 P2 C61 C62 40.0(5)
Pd1 P2 C61 C62 169.6(4)
C51 P2 C61 C66 108.4(4)
C41 P2 C61 C66 -141.6(4)
Pd1 P2 C61 C66 -12.0(4)
C66 C61 C62 C63 0.6(9)
P2 C61 C62 C63 179.0(5)
C61 C62 C63 C64 2.5(10)
C62 C63 C64 C65 -2.6(10)
C63 C64 C65 C66 -0.5(10)
C64 C65 C66 C61 3.7(9)
C62 C61 C66 C65 -3.7(8)
P2 C61 C66 C65 177.9(4)
